data_1541556
loop_
_publ_author_name
'Fedin, V.P.'
'Gerasimenko, A.V.'
'Kalinina, I.V.'
'Virovets, A.V.'

_publ_section_title
;
 Cyano-bridged cluster-metal coordination compound: synthesis and crystal
 structure of (Cu (N H3)3) (Cu (N H3)4) (Cu (N H3)5) (W4 Te4 (C N)12) *
 5(H2 O)
;
_journal_name_full 'Inorganica Chimica Acta'
_journal_page_first 48
_journal_page_last 51
_journal_volume 331
_journal_year 2002
_chemical_formula_sum 'C12 H46 Cu3 N24 O5 Te4 W4'
_chemical_name_systematic
;
(Cu (N H3)3) (Cu (N H3)4) (Cu (N H3)5) (Te4 (W (C N)3)4) (H2 O)5
;
_space_group_IT_number 4
_symmetry_space_group_name_Hall 'P 2yb'
_symmetry_space_group_name_H-M 'P 1 21 1'
_cell_angle_alpha 90
_cell_angle_beta 99.402
_cell_angle_gamma 90
_cell_formula_units_Z 2
_cell_length_a 12.061
_cell_length_b 12.346
_cell_length_c 14.908
_cell_volume 2190.057
_citation_journal_id_ASTM ICHAA3
_cod_data_source_file Fedin_ICHAA3_2002_357.cif
_cod_data_source_block C12H46Cu3N24O5Te4W4
_cod_original_cell_volume 2190.056
_cod_database_code 1541556

loop_
_symmetry_equiv_pos_as_xyz
x,y,z
-x,y+1/2,-z

loop_
_atom_site_label
_atom_site_type_symbol
_atom_site_fract_x
_atom_site_fract_y
_atom_site_fract_z
_atom_site_occupancy
_atom_site_U_iso_or_equiv
N21 N-3 0.277 0.6892 -0.1194 1 0.0
N20 N-3 0.3613 0.5074 -0.2578 1 0.0
N16 N-3 1.1594 0.0904 0.0804 1 0.0
C8 C+2 0.4251 0.212 -0.2177 1 0.0
Te3 Te-2 0.67454 0.14854 -0.12584 1 0.0
C1 C+2 0.8609 0.3169 -0.1696 1 0.0
N10 N-3 0.7063 -0.1793 -0.109 1 0.0
C7 C+2 0.3719 0.0756 -0.3648 1 0.0
C4 C+2 0.7229 0.2135 -0.5279 1 0.0
Cu1 Cu+2 0.15479 0.07444 -0.51179 1 0.0
N11 N-3 0.9852 0.0394 -0.0858 1 0.0
O4 O-2 0.0664 0.4601 -0.2693 1 0.0
O2 O-2 0.1467 0.5119 -0.0806 1 0.0
N19 N-3 1.2367 -0.0751 -0.028 1 0.0
W1 W+3 0.72331 0.2618 -0.26783 1 0.0
N15 N-3 0.0724 -0.0435 -0.4559 1 0.0
N1 N-3 0.9342 0.3493 -0.116 1 0.0
N5 N-3 0.8061 -0.0708 -0.5375 1 0.0
N14 N-3 0.006 0.1433 -0.5741 1 0.0
N2 N-3 0.61 0.4698 -0.1696 1 0.0
W2 W+3 0.67313 0.10711 -0.42442 1 0.0
O5 O-2 0.847 -0.222 -0.6714 1 0.0
N4 N-3 0.7497 0.2612 -0.5851 1 0.0
N12 N-3 0.9259 -0.1688 -0.3043 1 0.0
C5 C+2 0.7588 -0.0078 -0.4977 1 0.0
C12 C+2 0.8676 -0.1068 -0.2862 1 0.0
Cu2 Cu+2 1.16924 0.07405 -0.05332 1 0.0
C2 C+2 0.6469 0.3969 -0.2076 1 0.0
N17 N-3 1.1666 0.2353 -0.0689 1 0.0
W3 W+3 0.53122 0.10433 -0.27963 1 0.0
N23 N-3 0.4871 0.7003 -0.2331 1 0.0
N3 N-3 0.8134 0.4665 -0.3794 1 0.0
C10 C+2 0.724 -0.1085 -0.1583 1 0.0
N7 N-3 0.2875 0.0621 -0.4092 1 0.0
Te2 Te-2 0.88181 0.15188 -0.33706 1 0.0
C11 C+2 0.9075 0.0312 -0.1405 1 0.0
W4 W+3 0.7596 0.02065 -0.24496 1 0.0
N24 N-3 0.4058 0.4686 -0.0629 1 0.0
Cu3 Cu+2 0.45041 0.58219 -0.14714 1 0.0
N8 N-3 0.3616 0.2606 -0.186 1 0.0
C9 C+2 0.4648 -0.0048 -0.1901 1 0.0
O1 O-2 0.8313 0.3285 -0.7442 1 0.0
C3 C+2 0.7778 0.3941 -0.3414 1 0.0
N22 N-3 0.5268 0.6738 -0.04 1 0.0
N9 N-3 0.4311 -0.0615 -0.1367 1 0.0
N18 N-3 1.1847 0.0583 -0.1873 1 0.0
N6 N-3 0.4669 0.075 -0.5989 1 0.0
Te1 Te-2 0.53894 0.27447 -0.39394 1 0.0
N13 N-3 0.2454 0.1882 -0.5617 1 0.0
Te4 Te-2 0.59255 -0.07557 -0.36066 1 0.0
C6 C+2 0.5368 0.0813 -0.5355 1 0.0
O3 O-2 0.9916 0.2815 0.0842 1 0.0
